data_4509001
loop_
_publ_author_name
'Guo, Hua-Dong'
'Guo, Xian-Min'
'Batten, Stuart R.'
'Song, Jiang-Feng'
'Song, Shu-Yan'
'Dang, Song'
'Zheng, Guo-Li'
'Tang, Jin-Kui'
'Zhang, Hong-Jie'

_publ_section_title
;
 Hydrothermal Synthesis, Structures, and Luminescent Properties of Seven
 d10Metal&#x2212;Organic Frameworks Based on
 9,9-Dipropylfluorene-2,7-Dicarboxylic Acid (H2DFDA)
;
_journal_issue 3
_journal_name_full 'Crystal Growth &amp; Design'
_journal_page_first 1394
_journal_paper_doi 10.1021/cg8006469
_journal_volume 9
_journal_year 2009
_chemical_formula_moiety 'C21 H20 O4 Zn'
_chemical_formula_sum 'C21 H20 O4 Zn'
_chemical_formula_weight 401.74
_chemical_melting_point ?
_chemical_name_systematic
;
 ?
;
_space_group_IT_number 52
_symmetry_cell_setting orthorhombic
_symmetry_space_group_name_Hall '-P 2a 2bc'
_symmetry_space_group_name_H-M 'P n n a'
_atom_sites_solution_hydrogens geom
_atom_sites_solution_primary direct
_atom_sites_solution_secondary difmap
_audit_creation_method SHELXL-97
_cell_angle_alpha 90.000(5)
_cell_angle_beta 90.000(5)
_cell_angle_gamma 90.000(5)
_cell_formula_units_Z 8
_cell_length_a 16.429(5)
_cell_length_b 11.675(5)
_cell_length_c 20.934(5)
_cell_measurement_reflns_used 4017
_cell_measurement_temperature 293(2)
_cell_measurement_theta_max 27.5
_cell_measurement_theta_min 3.4
_cell_volume 4015(2)
_computing_cell_refinement 'SAINT (Bruker, 1999)'
_computing_data_collection 'SMART (Bruker, 1997)'
_computing_data_reduction SAINT
_computing_molecular_graphics 'SHELXTL-PLUS (Sheldrick, 1990)'
_computing_publication_material SHELXL-97
_computing_structure_refinement 'SHELXL-97 (Sheldrick, 1997)'
_computing_structure_solution 'SHELXS-97 (Sheldrick, 1997)'
_diffrn_ambient_temperature 293(2)
_diffrn_measured_fraction_theta_full 0.964
_diffrn_measured_fraction_theta_max 0.964
_diffrn_measurement_device_type 'Bruker APEX CCD area-detector'
_diffrn_measurement_method '\w scans'
_diffrn_radiation_monochromator graphite
_diffrn_radiation_source 'fine-focus sealed tube'
_diffrn_radiation_type MoK\a
_diffrn_radiation_wavelength 0.71069
_diffrn_reflns_av_R_equivalents 0.1125
_diffrn_reflns_av_sigmaI/netI 0.0876
_diffrn_reflns_limit_h_max 20
_diffrn_reflns_limit_h_min -16
_diffrn_reflns_limit_k_max 14
_diffrn_reflns_limit_k_min -12
_diffrn_reflns_limit_l_max 25
_diffrn_reflns_limit_l_min -25
_diffrn_reflns_number 21154
_diffrn_reflns_theta_full 26.47
_diffrn_reflns_theta_max 26.47
_diffrn_reflns_theta_min 1.58
_diffrn_standards_number 0
_exptl_absorpt_coefficient_mu 1.244
_exptl_absorpt_correction_T_max 0.764
_exptl_absorpt_correction_T_min 0.620
_exptl_absorpt_correction_type multi-scan
_exptl_absorpt_process_details 'SADABS (Sheldrick, 1996)'
_exptl_crystal_colour Colorless
_exptl_crystal_density_diffrn 1.329
_exptl_crystal_density_method 'not measured'
_exptl_crystal_description Block
_exptl_crystal_F_000 1664
_exptl_crystal_size_max 0.38
_exptl_crystal_size_mid 0.30
_exptl_crystal_size_min 0.22
_refine_diff_density_max 1.224
_refine_diff_density_min -1.252
_refine_diff_density_rms 0.135
_refine_ls_extinction_method none
_refine_ls_goodness_of_fit_ref 1.024
_refine_ls_hydrogen_treatment constr
_refine_ls_matrix_type full
_refine_ls_number_parameters 206
_refine_ls_number_reflns 4017
_refine_ls_number_restraints 0
_refine_ls_restrained_S_all 1.024
_refine_ls_R_factor_all 0.1807
_refine_ls_R_factor_gt 0.1060
_refine_ls_shift/su_max 0.000
_refine_ls_shift/su_mean 0.000
_refine_ls_structure_factor_coef Fsqd
_refine_ls_weighting_details 'calc w=1/[\s^2^(Fo^2^)+(0.1456P)^2^+19.9961P] where P=(Fo^2^+2Fc^2^)/3'
_refine_ls_weighting_scheme calc
_refine_ls_wR_factor_gt 0.2577
_refine_ls_wR_factor_ref 0.3128
_reflns_number_gt 2189
_reflns_number_total 4017
_reflns_threshold_expression >2sigma(I)
_cod_data_source_file cg8006469sup1.cif
_cod_data_source_block compound1
_cod_depositor_comments
;
The following automatic conversions were performed:

'_chemical_melting_point' value 'not measured' was changed to '?' -
the value is undefined or not given.

'_symmetry_cell_setting' value
'Orthorhombic' changed to 'orthorhombic' according to
/home/saulius/struct/CIF-dictionaries/cif_core.dic dictionary named
'cif_core.dic' version 2.4.2 from 2011-04-26.

Automatic conversion script
Id: cif_fix_values 1891 2012-01-12 08:04:46Z andrius 
;
_cod_original_sg_symbol_H-M 'P nna'
_cod_database_code 4509001

loop_
_symmetry_equiv_pos_as_xyz
'x, y, z'
'-x+1/2, -y, z'
'x, -y+1/2, -z+1/2'
'-x+1/2, y+1/2, -z+1/2'
'-x, -y, -z'
'x-1/2, y, -z'
'-x, y-1/2, z-1/2'
'x-1/2, -y-1/2, z-1/2'

loop_
_atom_site_label
_atom_site_type_symbol
_atom_site_fract_x
_atom_site_fract_y
_atom_site_fract_z
_atom_site_U_iso_or_equiv
_atom_site_adp_type
_atom_site_occupancy
_atom_site_symmetry_multiplicity
_atom_site_calc_flag
_atom_site_refinement_flags
Zn1 Zn 0.2500 0.5000 0.67305(5) 0.0370(4) Uani 1 2 d S
Zn2 Zn 0.23031(13) 0.2500 0.7500 0.0820(8) Uani 1 2 d S
O1 O 0.2053(5) 0.3932(8) 0.6094(3) 0.0759(12) Uani 1 1 d .
O2 O 0.2240(5) 0.2257(8) 0.6584(3) 0.0759(12) Uani 1 1 d .
O3 O -0.1766(5) 0.1093(8) 0.2332(3) 0.0759(12) Uani 1 1 d .
O4 O -0.1508(4) -0.0795(8) 0.2421(3) 0.0759(12) Uani 1 1 d .
C1 C 0.1107(5) 0.2937(8) 0.5162(4) 0.043(2) Uani 1 1 d .
H1 H 0.1059 0.3726 0.5209 1.000 Uiso 1 1 calc .
C2 C 0.1580(5) 0.2296(8) 0.5582(3) 0.0394(19) Uani 1 1 d .
C3 C 0.1697(6) 0.1138(9) 0.5509(4) 0.054(2) Uani 1 1 d .
H3 H 0.2016 0.0748 0.5804 1.000 Uiso 1 1 calc .
C4 C 0.1347(6) 0.0527(9) 0.4999(5) 0.061(3) Uani 1 1 d .
H4 H 0.1441 -0.0250 0.4933 1.000 Uiso 1 1 calc .
C5 C 0.0232(8) -0.0329(11) 0.3808(5) 0.086(4) Uani 1 1 d .
H5 H 0.0532 -0.0944 0.3965 1.000 Uiso 1 1 calc .
C6 C -0.0343(8) -0.0453(15) 0.3319(6) 0.095(5) Uani 1 1 d .
H6 H -0.0429 -0.1174 0.3143 1.000 Uiso 1 1 calc .
C7 C -0.0796(7) 0.0488(15) 0.3086(5) 0.087(4) Uani 1 1 d .
C8 C -0.0670(6) 0.1581(14) 0.3326(5) 0.087(4) Uani 1 1 d .
H8 H -0.0948 0.2205 0.3156 1.000 Uiso 1 1 calc .
C9 C 0.0114(7) 0.2833(10) 0.4175(5) 0.070(3) Uani 1 1 d .
C10 C 0.0708(5) 0.2366(8) 0.4670(4) 0.046(2) Uani 1 1 d .
C11 C 0.0843(6) 0.1186(9) 0.4594(4) 0.059(3) Uani 1 1 d .
C12 C 0.0327(6) 0.0802(11) 0.4047(4) 0.069(3) Uani 1 1 d .
C13 C -0.0113(6) 0.1727(11) 0.3832(4) 0.070(3) Uani 1 1 d .
C14 C 0.1987(5) 0.2862(8) 0.6129(3) 0.040(2) Uani 1 1 d .
C15 C -0.1421(7) 0.0281(12) 0.2527(7) 0.083(4) Uani 1 1 d .
C16 C -0.0609(7) 0.3502(11) 0.4493(6) 0.080(3) Uani 1 1 d .
H16A H -0.0391 0.4130 0.4743 1.000 Uiso 1 1 calc .
H16B H -0.0950 0.3825 0.4161 1.000 Uiso 1 1 calc .
C17 C -0.1117(8) 0.2757(12) 0.4915(7) 0.094(4) Uani 1 1 d .
H17A H -0.0768 0.2318 0.5198 1.000 Uiso 1 1 calc .
H17B H -0.1428 0.2224 0.4657 1.000 Uiso 1 1 calc .
C18 C -0.1716(8) 0.3523(13) 0.5324(7) 0.099(4) Uani 1 1 d .
H18A H -0.2037 0.3042 0.5597 1.000 Uiso 1 1 calc .
H18B H -0.2068 0.3944 0.5043 1.000 Uiso 1 1 calc .
H18C H -0.1407 0.4049 0.5579 1.000 Uiso 1 1 calc .
C19 C 0.0521(11) 0.3708(16) 0.3732(7) 0.127(4) Uani 1 1 d .
H19A H 0.0122 0.3981 0.3426 1.000 Uiso 1 1 calc .
H19B H 0.0699 0.4359 0.3983 1.000 Uiso 1 1 calc .
C20 C 0.1223(11) 0.3237(17) 0.3384(7) 0.127(4) Uani 1 1 d .
H20A H 0.1070 0.2546 0.3156 1.000 Uiso 1 1 calc .
H20B H 0.1661 0.3053 0.3677 1.000 Uiso 1 1 calc .
C21 C 0.1506(10) 0.4226(17) 0.2887(7) 0.127(4) Uani 1 1 d .
H21A H 0.1954 0.3951 0.2636 1.000 Uiso 1 1 calc .
H21B H 0.1671 0.4894 0.3121 1.000 Uiso 1 1 calc .
H21C H 0.1060 0.4417 0.2611 1.000 Uiso 1 1 calc .

loop_
_atom_site_aniso_label
_atom_site_aniso_U_11
_atom_site_aniso_U_22
_atom_site_aniso_U_33
_atom_site_aniso_U_23
_atom_site_aniso_U_13
_atom_site_aniso_U_12
Zn1 0.0368(7) 0.0512(8) 0.0230(6) 0.000 0.000 0.0101(6)
Zn2 0.0954(15) 0.1242(19) 0.0264(8) 0.0126(9) 0.000 0.000
O1 0.074(2) 0.117(3) 0.0367(17) 0.0067(19) -0.0073(16) -0.015(2)
O2 0.074(2) 0.117(3) 0.0367(17) 0.0067(19) -0.0073(16) -0.015(2)
O3 0.074(2) 0.117(3) 0.0367(17) 0.0067(19) -0.0073(16) -0.015(2)
O4 0.074(2) 0.117(3) 0.0367(17) 0.0067(19) -0.0073(16) -0.015(2)
C1 0.037(4) 0.059(6) 0.034(4) 0.010(4) -0.008(3) 0.004(4)
C2 0.037(4) 0.050(5) 0.031(4) 0.001(4) -0.006(3) -0.005(4)
C3 0.054(5) 0.067(7) 0.040(5) 0.006(4) -0.022(4) -0.004(5)
C4 0.075(7) 0.053(6) 0.056(5) -0.005(5) -0.026(5) -0.008(5)
C5 0.097(9) 0.107(10) 0.054(6) -0.015(6) -0.028(6) -0.033(7)
C6 0.082(9) 0.140(12) 0.064(7) -0.018(8) -0.018(7) -0.045(9)
C7 0.069(7) 0.156(13) 0.036(5) 0.003(7) -0.011(5) -0.052(8)
C8 0.050(6) 0.164(14) 0.046(6) 0.024(7) -0.021(5) -0.028(7)
C9 0.066(7) 0.095(8) 0.048(5) 0.024(6) -0.026(5) -0.009(6)
C10 0.040(4) 0.057(6) 0.041(4) 0.014(4) -0.015(3) -0.006(4)
C11 0.057(6) 0.081(8) 0.039(5) 0.010(5) -0.025(4) -0.019(5)
C12 0.066(6) 0.094(9) 0.046(5) -0.003(6) -0.013(5) -0.034(6)
C13 0.061(6) 0.112(9) 0.036(5) 0.013(6) -0.021(4) -0.013(6)
C14 0.037(4) 0.067(6) 0.017(3) 0.012(4) -0.002(3) -0.005(4)
C15 0.061(7) 0.076(9) 0.113(11) 0.007(7) 0.033(7) -0.019(6)
C16 0.058(6) 0.090(9) 0.091(8) 0.023(7) -0.026(6) 0.014(6)
C17 0.067(7) 0.097(10) 0.117(11) 0.033(9) -0.017(8) 0.003(7)
C18 0.071(8) 0.118(12) 0.107(10) -0.018(9) -0.022(7) 0.009(8)
C19 0.125(8) 0.175(10) 0.081(6) 0.053(6) -0.017(5) -0.048(8)
C20 0.125(8) 0.175(10) 0.081(6) 0.053(6) -0.017(5) -0.048(8)
C21 0.125(8) 0.175(10) 0.081(6) 0.053(6) -0.017(5) -0.048(8)

loop_
_atom_type_symbol
_atom_type_description
_atom_type_scat_dispersion_real
_atom_type_scat_dispersion_imag
_atom_type_scat_source
C C 0.0033 0.0016 'International Tables Vol C Tables 4.2.6.8 and 6.1.1.4'
H H 0.0000 0.0000 'International Tables Vol C Tables 4.2.6.8 and 6.1.1.4'
O O 0.0106 0.0060 'International Tables Vol C Tables 4.2.6.8 and 6.1.1.4'
Zn Zn 0.2839 1.4301 'International Tables Vol C Tables 4.2.6.8 and 6.1.1.4'

loop_
_geom_angle_atom_site_label_1
_geom_angle_atom_site_label_2
_geom_angle_atom_site_label_3
_geom_angle
_geom_angle_site_symmetry_1
_geom_angle_site_symmetry_3
O1 Zn1 O1 94.7(4) . 2_565
O1 Zn1 O3 124.1(3) . 7_566
O1 Zn1 O3 103.2(3) 2_565 7_566
O1 Zn1 O3 103.2(3) . 8_666
O1 Zn1 O3 124.1(3) 2_565 8_666
O3 Zn1 O3 108.7(4) 7_566 8_666
O1 Zn1 O4 156.8(3) . 8_666
O1 Zn1 O4 84.7(3) 2_565 8_666
O3 Zn1 O4 78.3(3) 7_566 8_666
O3 Zn1 O4 59.5(3) 8_666 8_666
O1 Zn1 O4 84.7(3) . 7_566
O1 Zn1 O4 156.8(3) 2_565 7_566
O3 Zn1 O4 59.5(3) 7_566 7_566
O3 Zn1 O4 78.3(3) 8_666 7_566
O4 Zn1 O4 104.8(4) 8_666 7_566
O1 Zn1 C15 106.0(4) . 7_566
O1 Zn1 C15 130.2(4) 2_565 7_566
O3 Zn1 C15 28.7(3) 7_566 7_566
O3 Zn1 C15 94.9(3) 8_666 7_566
O4 Zn1 C15 91.7(3) 8_666 7_566
O4 Zn1 C15 30.8(4) 7_566 7_566
O1 Zn1 C15 130.2(4) . 8_666
O1 Zn1 C15 106.0(4) 2_565 8_666
O3 Zn1 C15 94.9(3) 7_566 8_666
O3 Zn1 C15 28.7(3) 8_666 8_666
O4 Zn1 C15 30.8(4) 8_666 8_666
O4 Zn1 C15 91.7(3) 7_566 8_666
C15 Zn1 C15 94.5(5) 7_566 8_666
O2 Zn2 O2 173.9(5) 3_556 .
O2 Zn2 O3 94.7(3) 3_556 8_666
O2 Zn2 O3 89.4(3) . 8_666
O2 Zn2 O3 89.4(3) 3_556 6_656
O2 Zn2 O3 94.7(3) . 6_656
O3 Zn2 O3 95.4(4) 8_666 6_656
O2 Zn2 O4 91.4(3) 3_556 5_556
O2 Zn2 O4 85.3(3) . 5_556
O3 Zn2 O4 169.2(3) 8_666 5_556
O3 Zn2 O4 75.8(3) 6_656 5_556
O2 Zn2 O4 85.3(3) 3_556 7_566
O2 Zn2 O4 91.4(3) . 7_566
O3 Zn2 O4 75.8(3) 8_666 7_566
O3 Zn2 O4 169.2(3) 6_656 7_566
O4 Zn2 O4 113.7(4) 5_556 7_566
C14 O1 Zn1 128.6(6) . .
C14 O2 Zn2 133.2(7) . .
C15 O3 Zn1 89.7(9) . 7
C15 O3 Zn2 148.5(8) . 6_556
Zn1 O3 Zn2 98.1(3) 7 6_556
C15 O4 Zn1 78.4(8) . 7
C15 O4 Zn2 149.9(7) . 5_556
Zn1 O4 Zn2 89.6(2) 7 5_556
C10 C1 C2 118.2(8) . .
C10 C1 H1 120.9 . .
C2 C1 H1 120.9 . .
C3 C2 C1 122.4(7) . .
C3 C2 C14 117.6(7) . .
C1 C2 C14 120.0(8) . .
C2 C3 C4 121.8(8) . .
C2 C3 H3 119.1 . .
C4 C3 H3 119.1 . .
C3 C4 C11 114.7(9) . .
C3 C4 H4 122.6 . .
C11 C4 H4 122.6 . .
C6 C5 C12 115.3(13) . .
C6 C5 H5 122.4 . .
C12 C5 H5 122.4 . .
C5 C6 C7 121.8(14) . .
C5 C6 H6 119.1 . .
C7 C6 H6 119.1 . .
C8 C7 C6 120.8(10) . .
C8 C7 C15 120.5(13) . .
C6 C7 C15 118.7(13) . .
C7 C8 C13 118.7(13) . .
C7 C8 H8 120.7 . .
C13 C8 H8 120.7 . .
C13 C9 C10 100.0(8) . .
C13 C9 C19 112.7(10) . .
C10 C9 C19 111.8(9) . .
C13 C9 C16 115.8(9) . .
C10 C9 C16 112.0(8) . .
C19 C9 C16 104.8(11) . .
C1 C10 C11 118.7(7) . .
C1 C10 C9 129.3(9) . .
C11 C10 C9 112.0(8) . .
C10 C11 C4 123.9(8) . .
C10 C11 C12 107.0(8) . .
C4 C11 C12 129.0(10) . .
C13 C12 C5 123.9(9) . .
C13 C12 C11 108.3(10) . .
C5 C12 C11 127.7(11) . .
C12 C13 C8 119.5(12) . .
C12 C13 C9 112.5(8) . .
C8 C13 C9 128.0(12) . .
O1 C14 O2 125.0(8) . .
O1 C14 C2 116.0(7) . .
O2 C14 C2 119.0(9) . .
O3 C15 O4 132.4(14) . .
O3 C15 C7 116.5(13) . .
O4 C15 C7 110.6(13) . .
O3 C15 Zn1 61.6(8) . 7
O4 C15 Zn1 70.8(7) . 7
C7 C15 Zn1 174.5(8) . 7
C17 C16 C9 112.6(10) . .
C17 C16 H16A 109.1 . .
C9 C16 H16A 109.1 . .
C17 C16 H16B 109.1 . .
C9 C16 H16B 109.1 . .
H16A C16 H16B 107.8 . .
C16 C17 C18 109.8(11) . .
C16 C17 H17A 109.7 . .
C18 C17 H17A 109.7 . .
C16 C17 H17B 109.7 . .
C18 C17 H17B 109.7 . .
H17A C17 H17B 108.2 . .
C17 C18 H18A 109.5 . .
C17 C18 H18B 109.5 . .
H18A C18 H18B 109.5 . .
C17 C18 H18C 109.5 . .
H18A C18 H18C 109.5 . .
H18B C18 H18C 109.5 . .
C20 C19 C9 113.1(15) . .
C20 C19 H19A 109.0 . .
C9 C19 H19A 109.0 . .
C20 C19 H19B 109.0 . .
C9 C19 H19B 109.0 . .
H19A C19 H19B 107.8 . .
C19 C20 C21 106.0(16) . .
C19 C20 H20A 110.5 . .
C21 C20 H20A 110.5 . .
C19 C20 H20B 110.5 . .
C21 C20 H20B 110.5 . .
H20A C20 H20B 108.7 . .
C20 C21 H21A 109.5 . .
C20 C21 H21B 109.5 . .
H21A C21 H21B 109.5 . .
C20 C21 H21C 109.5 . .
H21A C21 H21C 109.5 . .
H21B C21 H21C 109.5 . .

loop_
_geom_bond_atom_site_label_1
_geom_bond_atom_site_label_2
_geom_bond_distance
_geom_bond_site_symmetry_2
Zn1 O1 1.967(7) .
Zn1 O1 1.967(7) 2_565
Zn1 O3 2.161(7) 7_566
Zn1 O3 2.161(7) 8_666
Zn1 O4 2.367(7) 8_666
Zn1 O4 2.367(7) 7_566
Zn1 C15 2.455(15) 7_566
Zn1 C15 2.455(15) 8_666
Zn2 O2 1.940(7) 3_556
Zn2 O2 1.940(7) .
Zn2 O3 2.271(10) 8_666
Zn2 O3 2.271(10) 6_656
Zn2 O4 2.386(9) 5_556
Zn2 O4 2.386(9) 7_566
O1 C14 1.256(11) .
O2 C14 1.258(10) .
O3 C15 1.178(14) .
O3 Zn1 2.161(7) 7
O3 Zn2 2.271(10) 6_556
O4 C15 1.283(15) .
O4 Zn1 2.367(7) 7
O4 Zn2 2.386(9) 5_556
C1 C10 1.391(12) .
C1 C2 1.393(11) .
C1 H1 0.9300 .
C2 C3 1.373(13) .
C2 C14 1.480(11) .
C3 C4 1.407(12) .
C3 H3 0.9300 .
C4 C11 1.413(13) .
C4 H4 0.9300 .
C5 C6 1.400(15) .
C5 C12 1.421(16) .
C5 H5 0.9300 .
C6 C7 1.41(2) .
C6 H6 0.9300 .
C7 C8 1.39(2) .
C7 C15 1.576(18) .
C8 C13 1.411(13) .
C8 H8 0.9300 .
C9 C13 1.524(16) .
C9 C10 1.525(11) .
C9 C19 1.533(17) .
C9 C16 1.570(16) .
C10 C11 1.404(13) .
C11 C12 1.493(12) .
C12 C13 1.375(16) .
C15 Zn1 2.455(15) 7
C16 C17 1.494(17) .
C16 H16A 0.9700 .
C16 H16B 0.9700 .
C17 C18 1.581(19) .
C17 H17A 0.9700 .
C17 H17B 0.9700 .
C18 H18A 0.9600 .
C18 H18B 0.9600 .
C18 H18C 0.9600 .
C19 C20 1.47(3) .
C19 H19A 0.9700 .
C19 H19B 0.9700 .
C20 C21 1.62(2) .
C20 H20A 0.9700 .
C20 H20B 0.9700 .
C21 H21A 0.9600 .
C21 H21B 0.9600 .
C21 H21C 0.9600 .

loop_
_geom_torsion_atom_site_label_1
_geom_torsion_atom_site_label_2
_geom_torsion_atom_site_label_3
_geom_torsion_atom_site_label_4
_geom_torsion
_geom_torsion_site_symmetry_1
_geom_torsion_site_symmetry_4
O1 Zn1 O1 C14 146.6(10) 2_565 .
O3 Zn1 O1 C14 -104.0(8) 7_566 .
O3 Zn1 O1 C14 19.9(9) 8_666 .
O4 Zn1 O1 C14 59.0(12) 8_666 .
O4 Zn1 O1 C14 -56.7(8) 7_566 .
C15 Zn1 O1 C14 -79.3(9) 7_566 .
C15 Zn1 O1 C14 31.0(10) 8_666 .
O2 Zn2 O2 C14 66.1(8) 3_556 .
O3 Zn2 O2 C14 -66.4(9) 8_666 .
O3 Zn2 O2 C14 -161.7(8) 6_656 .
O4 Zn2 O2 C14 123.0(9) 5_556 .
O4 Zn2 O2 C14 9.4(9) 7_566 .
C10 C1 C2 C3 3.2(12) . .
C10 C1 C2 C14 -177.4(7) . .
C1 C2 C3 C4 0.4(14) . .
C14 C2 C3 C4 -179.0(9) . .
C2 C3 C4 C11 -2.9(15) . .
C12 C5 C6 C7 -0.2(18) . .
C5 C6 C7 C8 1.6(19) . .
C5 C6 C7 C15 179.0(10) . .
C6 C7 C8 C13 -3.4(17) . .
C15 C7 C8 C13 179.2(9) . .
C2 C1 C10 C11 -4.1(12) . .
C2 C1 C10 C9 175.6(9) . .
C13 C9 C10 C1 -176.2(9) . .
C19 C9 C10 C1 64.3(15) . .
C16 C9 C10 C1 -52.9(13) . .
C13 C9 C10 C11 3.5(11) . .
C19 C9 C10 C11 -116.0(12) . .
C16 C9 C10 C11 126.8(10) . .
C1 C10 C11 C4 1.6(15) . .
C9 C10 C11 C4 -178.1(9) . .
C1 C10 C11 C12 178.6(8) . .
C9 C10 C11 C12 -1.1(11) . .
C3 C4 C11 C10 1.9(15) . .
C3 C4 C11 C12 -174.4(10) . .
C6 C5 C12 C13 0.8(17) . .
C6 C5 C12 C11 175.2(10) . .
C10 C11 C12 C13 -2.1(11) . .
C4 C11 C12 C13 174.7(10) . .
C10 C11 C12 C5 -177.2(11) . .
C4 C11 C12 C5 -0.4(18) . .
C5 C12 C13 C8 -2.7(17) . .
C11 C12 C13 C8 -178.1(9) . .
C5 C12 C13 C9 179.9(10) . .
C11 C12 C13 C9 4.6(12) . .
C7 C8 C13 C12 4.0(16) . .
C7 C8 C13 C9 -179.1(10) . .
C10 C9 C13 C12 -4.9(11) . .
C19 C9 C13 C12 113.9(12) . .
C16 C9 C13 C12 -125.4(10) . .
C10 C9 C13 C8 178.0(10) . .
C19 C9 C13 C8 -63.1(16) . .
C16 C9 C13 C8 57.5(14) . .
Zn1 O1 C14 O2 -3.6(14) . .
Zn1 O1 C14 C2 176.8(5) . .
Zn2 O2 C14 O1 35.6(14) . .
Zn2 O2 C14 C2 -144.7(7) . .
C3 C2 C14 O1 161.9(8) . .
C1 C2 C14 O1 -17.5(11) . .
C3 C2 C14 O2 -17.8(12) . .
C1 C2 C14 O2 162.8(8) . .
Zn1 O3 C15 O4 -2.6(14) 7 .
Zn2 O3 C15 O4 103(2) 6_556 .
Zn1 O3 C15 C7 -174.1(8) 7 .
Zn2 O3 C15 C7 -68.9(18) 6_556 .
Zn2 O3 C15 Zn1 105.2(16) 6_556 7
Zn1 O4 C15 O3 2.4(13) 7 .
Zn2 O4 C15 O3 -66(2) 5_556 .
Zn1 O4 C15 C7 174.3(8) 7 .
Zn2 O4 C15 C7 105.9(15) 5_556 .
Zn2 O4 C15 Zn1 -68.4(15) 5_556 7
C8 C7 C15 O3 -0.1(16) . .
C6 C7 C15 O3 -177.5(11) . .
C8 C7 C15 O4 -173.4(10) . .
C6 C7 C15 O4 9.2(15) . .
C8 C7 C15 Zn1 -70(11) . 7
C6 C7 C15 Zn1 113(10) . 7
C13 C9 C16 C17 51.4(12) . .
C10 C9 C16 C17 -62.4(12) . .
C19 C9 C16 C17 176.2(10) . .
C9 C16 C17 C18 168.7(9) . .
C13 C9 C19 C20 -53.1(15) . .
C10 C9 C19 C20 58.6(16) . .
C16 C9 C19 C20 -179.9(11) . .
C9 C19 C20 C21 173.8(11) . .
